data_4123608
loop_
_publ_author_name
'Tanioka, Masaru'
'Kamino, Shinichiro'
'Muranaka, Atsuya'
'Ooyama, Yousuke'
'Ota, Hiromi'
'Shirasaki, Yoshinao'
'Horigome, Jun'
'Ueda, Masashi'
'Uchiyama, Masanobu'
'Sawada, Daisuke'
'Enomoto, Shuichi'

_publ_section_title
;
 Reversible near-infrared/blue mechanofluorochromism of
 aminobenzopyranoxanthene.
;
_journal_issue 20
_journal_name_full 'Journal of the American Chemical Society'
_journal_page_first 6436
_journal_page_last 6439
_journal_paper_doi 10.1021/jacs.5b00877
_journal_volume 137
_journal_year 2015
_chemical_formula_moiety 'C46 H46 N2 O7'
_chemical_formula_sum 'C46 H46 N2 O7'
_chemical_formula_weight 738.88
_space_group_crystal_system monoclinic
_space_group_IT_number 14
_space_group_name_Hall '-P 2yn'
_space_group_name_H-M_alt 'P 1 21/n 1'
_symmetry_space_group_name_Hall '-P 2yn'
_symmetry_space_group_name_H-M 'P 1 21/n 1'
_atom_sites_solution_hydrogens geom
_atom_sites_solution_primary direct
_atom_sites_solution_secondary difmap
_cell_angle_alpha 90.0000
_cell_angle_beta 97.632(6)
_cell_angle_gamma 90.0000
_cell_formula_units_Z 4
_cell_length_a 7.901(4)
_cell_length_b 20.348(9)
_cell_length_c 27.634(13)
_cell_measurement_reflns_used 11117
_cell_measurement_temperature 110
_cell_measurement_theta_max 27.50
_cell_measurement_theta_min 3.00
_cell_volume 4403(4)
_computing_cell_refinement 'CrystalClear-SM Expert 2.0 r16'
_computing_data_collection 'CrystalClear-SM Expert 2.0 r16 (Rigaku, 2014)'
_computing_data_reduction 'CrystalClear-SM Expert 2.0 r16'
_computing_molecular_graphics 'CrystalStructure 4.1'
_computing_publication_material 'CrystalStructure 4.1 (Rigaku, 2014)'
_computing_structure_refinement 'SHELXL97 (Sheldrick, 2008)'
_computing_structure_solution 'Superflip (Palatinus, et al., 2007)'
_diffrn_ambient_temperature 110
_diffrn_detector_area_resol_mean 7.111
_diffrn_measured_fraction_theta_full 0.987
_diffrn_measured_fraction_theta_max 0.987
_diffrn_measurement_device_type 'Rigaku Saturn724'
_diffrn_measurement_method \w
_diffrn_radiation_type 'Mo K\a'
_diffrn_radiation_wavelength 0.71075
_diffrn_reflns_av_R_equivalents 0.0757
_diffrn_reflns_laue_measured_fraction_full 0.000
_diffrn_reflns_laue_measured_fraction_max 0.000
_diffrn_reflns_limit_h_max 10
_diffrn_reflns_limit_h_min -10
_diffrn_reflns_limit_k_max 26
_diffrn_reflns_limit_k_min -26
_diffrn_reflns_limit_l_max 35
_diffrn_reflns_limit_l_min -35
_diffrn_reflns_number 61139
_diffrn_reflns_point_group_measured_fraction_full 0.000
_diffrn_reflns_point_group_measured_fraction_max 0.000
_diffrn_reflns_theta_full 27.500
_diffrn_reflns_theta_max 27.500
_diffrn_reflns_theta_min 2.998
_diffrn_standards_number 0
_exptl_absorpt_coefficient_mu 0.075
_exptl_absorpt_correction_T_max 0.985
_exptl_absorpt_correction_T_min 0.830
_exptl_absorpt_correction_type multi-scan
_exptl_absorpt_process_details 'REQAB (Rigaku, 1998)'
_exptl_crystal_colour colorless
_exptl_crystal_density_diffrn 1.114
_exptl_crystal_density_method 'not measured'
_exptl_crystal_description prism
_exptl_crystal_F_000 1568.00
_exptl_crystal_size_max 0.300
_exptl_crystal_size_mid 0.280
_exptl_crystal_size_min 0.200
_refine_diff_density_max 0.78
_refine_diff_density_min -0.47
_refine_ls_extinction_method none
_refine_ls_goodness_of_fit_ref 1.103
_refine_ls_hydrogen_treatment constr
_refine_ls_number_parameters 505
_refine_ls_number_reflns 9988
_refine_ls_number_restraints 3
_refine_ls_R_factor_all 0.0818
_refine_ls_R_factor_gt 0.0676
_refine_ls_shift/su_max 0.001
_refine_ls_structure_factor_coef Fsqd
_refine_ls_weighting_details 'w = 1/[\s^2^(Fo^2^)+(0.1090P)^2^+1.3882P] where P=(Fo^2^+2Fc^2^)/3'
_refine_ls_weighting_scheme calc
_refine_ls_wR_factor_gt 0.1932
_refine_ls_wR_factor_ref 0.2062
_reflns_number_gt 8244
_reflns_number_total 9988
_reflns_threshold_expression F^2^>2.0\s(F^2^)
_cod_data_source_file ja5b00877_si_009.cif
_cod_data_source_block No106_THF_ether
_cod_depositor_comments 'Adding full bibliography for 4123606--4123614.cif.'
_cod_database_code 4123608

loop_
_symmetry_equiv_pos_site_id
_space_group_symop_operation_xyz
1 +X,+Y,+Z
2 1/2-X,1/2+Y,1/2-Z
3 -X,-Y,-Z
4 1/2+X,1/2-Y,1/2+Z

loop_
_atom_site_label
_atom_site_type_symbol
_atom_site_fract_x
_atom_site_fract_y
_atom_site_fract_z
_atom_site_U_iso_or_equiv
_atom_site_adp_type
_atom_site_occupancy
_atom_site_site_symmetry_multiplicity
_atom_site_calc_flag
_atom_site_refinement_flags
O1 O 0.3182(2) 0.72401(7) 0.07766(5) 0.0281(3) Uani 1 4 d .
O2 O 0.38892(17) 0.91401(6) 0.05865(5) 0.0200(3) Uani 1 4 d .
O3 O 0.43924(19) 1.02174(7) 0.04889(5) 0.0244(3) Uani 1 4 d .
O11 O 0.30699(19) 0.66915(7) -0.08677(5) 0.0270(3) Uani 1 4 d .
O12 O 0.31787(17) 0.85023(7) -0.13012(5) 0.0221(3) Uani 1 4 d .
O13 O 0.3202(2) 0.95324(8) -0.15947(6) 0.0343(4) Uani 1 4 d .
O91 O 0.7847(3) 0.67052(11) 0.08603(8) 0.0652(6) Uani 1 4 d .
N1 N 0.3756(2) 0.74161(9) 0.25128(6) 0.0245(4) Uani 1 4 d .
N11 N 0.3500(2) 0.57833(9) -0.24410(6) 0.0271(4) Uani 1 4 d .
C1 C 0.4545(2) 0.82266(10) 0.11470(7) 0.0203(4) Uani 1 4 d .
C2 C 0.5050(3) 0.85571(10) 0.15871(7) 0.0223(4) Uani 1 4 d .
C3 C 0.4802(3) 0.82971(10) 0.20349(7) 0.0234(4) Uani 1 4 d .
C4 C 0.3992(3) 0.76780(10) 0.20639(7) 0.0231(4) Uani 1 4 d .
C5 C 0.3428(3) 0.73546(10) 0.16239(7) 0.0246(4) Uani 1 4 d .
C6 C 0.3729(3) 0.76285(10) 0.11801(7) 0.0221(4) Uani 1 4 d .
C7 C 0.3529(3) 0.74503(10) 0.03267(7) 0.0227(4) Uani 1 4 d .
C8 C 0.3104(3) 0.70065(10) -0.00538(7) 0.0252(4) Uani 1 4 d .
C9 C 0.4566(2) 0.82121(9) -0.02246(7) 0.0195(4) Uani 1 4 d .
C10 C 0.4299(2) 0.80536(9) 0.02509(7) 0.0195(4) Uani 1 4 d .
C11 C 0.4880(2) 0.85159(9) 0.06675(7) 0.0189(4) Uani 1 4 d .
C12 C 0.6702(2) 0.87529(10) 0.06627(6) 0.0198(4) Uani 1 4 d .
C13 C 0.8213(3) 0.83902(11) 0.07109(7) 0.0260(4) Uani 1 4 d .
C14 C 0.9712(3) 0.87323(12) 0.06717(8) 0.0304(5) Uani 1 4 d .
C15 C 0.9721(3) 0.94106(11) 0.05892(8) 0.0294(5) Uani 1 4 d .
C16 C 0.8215(3) 0.97671(11) 0.05472(7) 0.0265(4) Uani 1 4 d .
C17 C 0.6710(2) 0.94219(9) 0.05864(6) 0.0201(4) Uani 1 4 d .
C18 C 0.4947(3) 0.96671(9) 0.05467(6) 0.0197(4) Uani 1 4 d .
C19 C 0.4779(3) 0.76557(11) 0.29599(7) 0.0280(4) Uani 1 4 d .
C20 C 0.3886(3) 0.81863(12) 0.32257(8) 0.0326(5) Uani 1 4 d .
C21 C 0.3007(3) 0.67661(10) 0.25426(7) 0.0265(4) Uani 1 4 d .
C22 C 0.4238(4) 0.62045(12) 0.24844(9) 0.0388(6) Uani 1 4 d .
C31 C 0.4152(2) 0.74008(9) -0.14665(7) 0.0199(4) Uani 1 4 d .
C32 C 0.4489(3) 0.74483(10) -0.19530(7) 0.0228(4) Uani 1 4 d .
C33 C 0.4275(3) 0.69256(10) -0.22719(7) 0.0239(4) Uani 1 4 d .
C34 C 0.3701(3) 0.63093(10) -0.21228(7) 0.0238(4) Uani 1 4 d .
C35 C 0.3316(3) 0.62591(10) -0.16403(7) 0.0243(4) Uani 1 4 d .
C36 C 0.3537(3) 0.67983(10) -0.13275(7) 0.0217(4) Uani 1 4 d .
C37 C 0.3430(3) 0.71744(10) -0.05202(7) 0.0223(4) Uani 1 4 d .
C40 C 0.4133(2) 0.77828(9) -0.06149(7) 0.0192(4) Uani 1 4 d .
C41 C 0.4431(2) 0.79760(9) -0.11226(7) 0.0189(4) Uani 1 4 d .
C42 C 0.6130(2) 0.83185(10) -0.11434(6) 0.0196(4) Uani 1 4 d .
C43 C 0.7764(3) 0.80988(11) -0.09875(7) 0.0257(4) Uani 1 4 d .
C44 C 0.9119(3) 0.85187(12) -0.10539(8) 0.0321(5) Uani 1 4 d .
C45 C 0.8829(3) 0.91349(12) -0.12717(8) 0.0344(5) Uani 1 4 d .
C46 C 0.7189(3) 0.93560(11) -0.14141(8) 0.0302(5) Uani 1 4 d .
C47 C 0.5845(3) 0.89362(10) -0.13456(7) 0.0226(4) Uani 1 4 d .
C48 C 0.3988(3) 0.90523(10) -0.14356(7) 0.0234(4) Uani 1 4 d .
C49 C 0.4056(3) 0.58304(11) -0.29253(7) 0.0272(4) Uani 1 4 d .
C50 C 0.5987(3) 0.57819(12) -0.29153(9) 0.0340(5) Uani 1 4 d .
C51 C 0.2949(3) 0.51404(10) -0.22840(8) 0.0295(5) Uani 1 4 d .
C52 C 0.1018(3) 0.50789(11) -0.23032(9) 0.0337(5) Uani 1 4 d .
C93 C 0.7315(8) 0.6314(2) 0.04507(16) 0.0969(15) Uani 1 4 d .
C94 C 0.7800(6) 0.6663(2) 0.00000(15) 0.0916(14) Uani 1 4 d .
C191 C 0.8063(5) 0.68824(19) 0.17106(12) 0.0656(9) Uani 1 4 d .
C192 C 0.7393(7) 0.6426(2) 0.13077(14) 0.0597(10) Uani 0.8 4 d .
C292 C 0.871(3) 0.6426(17) 0.1297(6) 0.132(13) Uani 0.2 4 d .
H2 H 0.55822 0.89748 0.15778 0.0267 Uiso 1 4 calc R
H3 H 0.51766 0.85347 0.23254 0.0281 Uiso 1 4 calc R
H5 H 0.28401 0.69478 0.16278 0.0295 Uiso 1 4 calc R
H8 H 0.25992 0.65953 0.00045 0.0303 Uiso 1 4 calc R
H9 H 0.50575 0.86255 -0.02842 0.0234 Uiso 1 4 calc R
H13 H 0.8217 0.79298 0.07681 0.0312 Uiso 1 4 calc R
H14 H 1.07613 0.84985 0.07019 0.0364 Uiso 1 4 calc R
H15 H 1.07677 0.96283 0.05618 0.0353 Uiso 1 4 calc R
H16 H 0.8205 1.02284 0.04939 0.0318 Uiso 1 4 calc R
H19A H 0.58666 0.78352 0.28756 0.0336 Uiso 1 4 calc R
H19B H 0.50577 0.72802 0.31842 0.0336 Uiso 1 4 calc R
H20A H 0.46346 0.8324 0.35196 0.0391 Uiso 1 4 calc R
H20B H 0.28204 0.80097 0.33184 0.0391 Uiso 1 4 calc R
H20C H 0.363 0.85653 0.30095 0.0391 Uiso 1 4 calc R
H21A H 0.20122 0.67274 0.22855 0.0318 Uiso 1 4 calc R
H21B H 0.25836 0.67215 0.28625 0.0318 Uiso 1 4 calc R
H22A H 0.36501 0.57839 0.25082 0.0466 Uiso 1 4 calc R
H22B H 0.52137 0.62312 0.27425 0.0466 Uiso 1 4 calc R
H22C H 0.46413 0.6237 0.21648 0.0466 Uiso 1 4 calc R
H32 H 0.4878 0.78555 -0.20653 0.0273 Uiso 1 4 calc R
H33 H 0.45163 0.69802 -0.25972 0.0287 Uiso 1 4 calc R
H35 H 0.29032 0.58559 -0.1528 0.0291 Uiso 1 4 calc R
H43 H 0.79623 0.76788 -0.08408 0.0308 Uiso 1 4 calc R
H44 H 1.02581 0.83816 -0.09487 0.0385 Uiso 1 4 calc R
H45 H 0.97716 0.94046 -0.13222 0.0413 Uiso 1 4 calc R
H46 H 0.69807 0.97797 -0.15539 0.0362 Uiso 1 4 calc R
H49A H 0.36603 0.62546 -0.30754 0.0326 Uiso 1 4 calc R
H49B H 0.35063 0.54743 -0.31342 0.0326 Uiso 1 4 calc R
H50A H 0.62733 0.58166 -0.32487 0.0408 Uiso 1 4 calc R
H50B H 0.63872 0.53585 -0.27747 0.0408 Uiso 1 4 calc R
H50C H 0.65413 0.61394 -0.27159 0.0408 Uiso 1 4 calc R
H51A H 0.34894 0.50581 -0.19454 0.0354 Uiso 1 4 calc R
H51B H 0.33553 0.47973 -0.24949 0.0354 Uiso 1 4 calc R
H52A H 0.07333 0.46391 -0.21941 0.0405 Uiso 1 4 calc R
H52B H 0.04721 0.51486 -0.26389 0.0405 Uiso 1 4 calc R
H52C H 0.06062 0.54097 -0.20889 0.0405 Uiso 1 4 calc R
H93A H 0.60636 0.62479 0.0417 0.1162 Uiso 1 4 calc R
H93B H 0.78764 0.5879 0.04876 0.1162 Uiso 1 4 calc R
H94A H 0.74363 0.63963 -0.02905 0.1099 Uiso 1 4 calc R
H94B H 0.904 0.67246 0.00357 0.1099 Uiso 1 4 calc R
H94C H 0.72334 0.70922 -0.00347 0.1099 Uiso 1 4 calc R

loop_
_atom_site_aniso_label
_atom_site_aniso_U_11
_atom_site_aniso_U_22
_atom_site_aniso_U_33
_atom_site_aniso_U_12
_atom_site_aniso_U_13
_atom_site_aniso_U_23
O1 0.0384(9) 0.0274(8) 0.0194(7) -0.0116(6) 0.0069(6) 0.0003(6)
O2 0.0177(7) 0.0186(7) 0.0242(7) 0.0008(5) 0.0045(5) 0.0013(5)
O3 0.0296(8) 0.0204(7) 0.0240(7) 0.0026(6) 0.0066(6) -0.0003(5)
O11 0.0362(9) 0.0238(8) 0.0219(7) -0.0098(6) 0.0070(6) -0.0020(5)
O12 0.0192(7) 0.0232(7) 0.0241(7) 0.0034(5) 0.0042(5) 0.0021(5)
O13 0.0430(10) 0.0283(8) 0.0324(8) 0.0102(7) 0.0080(7) 0.0080(6)
O91 0.0811(17) 0.0552(14) 0.0580(13) 0.0032(12) 0.0048(12) 0.0056(10)
N1 0.0247(9) 0.0290(9) 0.0204(8) -0.0016(7) 0.0055(6) 0.0033(7)
N11 0.0272(9) 0.0255(9) 0.0301(9) -0.0024(7) 0.0090(7) -0.0082(7)
C1 0.0184(9) 0.0225(10) 0.0207(9) 0.0016(7) 0.0048(7) 0.0026(7)
C2 0.0206(10) 0.0235(10) 0.0233(9) -0.0009(7) 0.0050(7) 0.0006(7)
C3 0.0207(10) 0.0297(11) 0.0198(9) -0.0002(8) 0.0025(7) -0.0009(7)
C4 0.0201(10) 0.0288(11) 0.0214(9) 0.0031(8) 0.0058(7) 0.0046(7)
C5 0.0259(10) 0.0229(10) 0.0256(10) -0.0017(8) 0.0065(8) 0.0035(8)
C6 0.0237(10) 0.0230(10) 0.0197(9) -0.0008(8) 0.0029(7) -0.0000(7)
C7 0.0251(10) 0.0236(10) 0.0199(9) -0.0026(8) 0.0050(7) 0.0020(7)
C8 0.0299(11) 0.0211(10) 0.0252(10) -0.0074(8) 0.0055(8) 0.0007(8)
C9 0.0181(9) 0.0190(9) 0.0219(9) -0.0014(7) 0.0046(7) 0.0010(7)
C10 0.0180(9) 0.0207(9) 0.0201(9) -0.0002(7) 0.0039(7) 0.0001(7)
C11 0.0189(9) 0.0181(9) 0.0198(9) -0.0008(7) 0.0032(7) 0.0006(7)
C12 0.0189(9) 0.0240(10) 0.0168(8) -0.0013(7) 0.0042(7) -0.0022(7)
C13 0.0237(10) 0.0262(11) 0.0283(10) 0.0018(8) 0.0036(8) 0.0005(8)
C14 0.0172(10) 0.0408(13) 0.0336(11) 0.0030(9) 0.0053(8) -0.0015(9)
C15 0.0197(10) 0.0376(12) 0.0319(11) -0.0057(9) 0.0070(8) -0.0027(9)
C16 0.0268(11) 0.0255(10) 0.0274(10) -0.0075(8) 0.0046(8) -0.0019(8)
C17 0.0194(9) 0.0220(10) 0.0191(9) -0.0019(7) 0.0032(7) -0.0009(7)
C18 0.0233(10) 0.0204(9) 0.0160(8) -0.0020(7) 0.0050(7) -0.0017(7)
C19 0.0244(10) 0.0401(12) 0.0194(9) -0.0031(9) 0.0021(8) 0.0063(8)
C20 0.0286(11) 0.0448(14) 0.0245(10) -0.0083(10) 0.0044(8) -0.0029(9)
C21 0.0277(11) 0.0292(11) 0.0239(10) 0.0018(8) 0.0085(8) 0.0060(8)
C22 0.0503(15) 0.0326(13) 0.0366(12) 0.0112(11) 0.0171(11) 0.0077(9)
C31 0.0166(9) 0.0226(10) 0.0204(9) -0.0010(7) 0.0022(7) -0.0015(7)
C32 0.0201(10) 0.0251(10) 0.0234(9) -0.0025(7) 0.0040(7) -0.0003(7)
C33 0.0194(10) 0.0301(11) 0.0229(9) -0.0008(8) 0.0055(7) -0.0040(8)
C34 0.0181(9) 0.0269(11) 0.0260(10) -0.0000(8) 0.0016(7) -0.0063(8)
C35 0.0261(10) 0.0196(10) 0.0271(10) -0.0014(8) 0.0035(8) -0.0011(7)
C36 0.0219(10) 0.0224(10) 0.0209(9) -0.0009(7) 0.0031(7) -0.0010(7)
C37 0.0224(10) 0.0221(10) 0.0226(9) -0.0024(8) 0.0037(7) -0.0019(7)
C40 0.0161(9) 0.0205(9) 0.0212(9) 0.0004(7) 0.0029(7) -0.0000(7)
C41 0.0172(9) 0.0190(9) 0.0209(9) 0.0016(7) 0.0037(7) 0.0008(7)
C42 0.0200(9) 0.0224(9) 0.0172(8) -0.0035(7) 0.0049(7) -0.0037(7)
C43 0.0213(10) 0.0319(11) 0.0239(9) 0.0007(8) 0.0031(7) -0.0058(8)
C44 0.0195(10) 0.0472(14) 0.0306(11) -0.0069(9) 0.0069(8) -0.0131(9)
C45 0.0329(12) 0.0421(13) 0.0315(11) -0.0197(10) 0.0161(9) -0.0156(9)
C46 0.0398(13) 0.0252(11) 0.0287(10) -0.0109(9) 0.0162(9) -0.0064(8)
C47 0.0279(11) 0.0221(10) 0.0191(9) -0.0026(8) 0.0081(7) -0.0034(7)
C48 0.0326(11) 0.0203(10) 0.0186(9) 0.0018(8) 0.0077(8) 0.0014(7)
C49 0.0244(11) 0.0302(11) 0.0276(10) -0.0022(8) 0.0058(8) -0.0108(8)
C50 0.0284(12) 0.0358(13) 0.0397(12) 0.0025(9) 0.0120(9) -0.0076(10)
C51 0.0354(12) 0.0232(11) 0.0298(10) 0.0022(9) 0.0046(9) -0.0066(8)
C52 0.0363(13) 0.0276(12) 0.0389(12) -0.0063(9) 0.0110(10) -0.0038(9)
C93 0.138(4) 0.077(3) 0.074(3) 0.032(3) 0.008(3) 0.003(2)
C94 0.102(3) 0.108(3) 0.065(2) 0.043(3) 0.013(2) 0.011(2)
C191 0.060(2) 0.077(2) 0.0565(19) 0.0140(18) -0.0013(15) 0.0000(16)
C192 0.083(3) 0.049(2) 0.049(2) 0.012(2) 0.012(2) 0.0127(17)
C292 0.082(15) 0.27(4) 0.041(9) 0.13(2) -0.009(9) -0.006(14)

loop_
_atom_type_symbol
_atom_type_description
_atom_type_scat_dispersion_real
_atom_type_scat_dispersion_imag
_atom_type_scat_source
C C 0.0033 0.0016
;
International Tables for Crystallography
(Vol. C, Tables 4.2.6.8 and 6.1.1.4)
;
H H 0.0000 0.0000
;
International Tables for Crystallography
(Vol. C, Table 6.1.1.4)
;
N N 0.0061 0.0033
;
International Tables for Crystallography
(Vol. C, Tables 4.2.6.8 and 6.1.1.4)
;
O O 0.0106 0.0060
;
International Tables for Crystallography
(Vol. C, Tables 4.2.6.8 and 6.1.1.4)
;

loop_
_geom_angle_atom_site_label_1
_geom_angle_atom_site_label_2
_geom_angle_atom_site_label_3
_geom_angle
_geom_angle_publ_flag
C6 O1 C7 118.06(16) yes
C11 O2 C18 111.35(14) yes
C36 O11 C37 118.15(16) yes
C41 O12 C48 111.29(15) yes
C93 O91 C192 112.7(3) yes
C93 O91 C292 121.1(13) yes
C192 O91 C292 42.7(10) yes
C4 N1 C19 120.11(17) yes
C4 N1 C21 120.28(16) yes
C19 N1 C21 115.91(16) yes
C34 N11 C49 120.49(18) yes
C34 N11 C51 121.20(17) yes
C49 N11 C51 117.80(17) yes
C2 C1 C6 116.48(18) yes
C2 C1 C11 120.89(18) yes
C6 C1 C11 122.63(17) yes
C1 C2 C3 122.35(19) yes
C2 C3 C4 120.54(18) yes
N1 C4 C3 120.47(17) yes
N1 C4 C5 122.07(19) yes
C3 C4 C5 117.45(18) yes
C4 C5 C6 120.20(19) yes
O1 C6 C1 123.03(18) yes
O1 C6 C5 114.02(18) yes
C1 C6 C5 122.93(18) yes
O1 C7 C8 115.05(18) yes
O1 C7 C10 123.44(17) yes
C8 C7 C10 121.48(19) yes
C7 C8 C37 119.00(19) yes
C10 C9 C40 122.08(18) yes
C7 C10 C9 117.84(17) yes
C7 C10 C11 121.79(18) yes
C9 C10 C11 120.35(17) yes
O2 C11 C1 108.35(16) yes
O2 C11 C10 108.40(14) yes
O2 C11 C12 101.95(15) yes
C1 C11 C10 110.88(16) yes
C1 C11 C12 114.16(15) yes
C10 C11 C12 112.52(16) yes
C11 C12 C13 129.11(19) yes
C11 C12 C17 109.78(16) yes
C13 C12 C17 121.09(19) yes
C12 C13 C14 117.0(2) yes
C13 C14 C15 122.0(2) yes
C14 C15 C16 120.5(2) yes
C15 C16 C17 117.4(2) yes
C12 C17 C16 122.00(18) yes
C12 C17 C18 108.85(16) yes
C16 C17 C18 129.13(18) yes
O2 C18 O3 121.48(18) yes
O2 C18 C17 108.05(15) yes
O3 C18 C17 130.48(18) yes
N1 C19 C20 113.66(17) yes
N1 C21 C22 113.93(19) yes
C32 C31 C36 116.19(17) yes
C32 C31 C41 121.26(17) yes
C36 C31 C41 122.55(18) yes
C31 C32 C33 122.35(19) yes
C32 C33 C34 121.04(19) yes
N11 C34 C33 121.10(18) yes
N11 C34 C35 121.65(19) yes
C33 C34 C35 117.24(18) yes
C34 C35 C36 120.29(19) yes
O11 C36 C31 122.43(17) yes
O11 C36 C35 114.73(18) yes
C31 C36 C35 122.83(19) yes
O11 C37 C8 115.13(18) yes
O11 C37 C40 123.55(18) yes
C8 C37 C40 121.28(18) yes
C9 C40 C37 118.25(18) yes
C9 C40 C41 120.30(17) yes
C37 C40 C41 121.45(17) yes
O12 C41 C31 108.24(14) yes
O12 C41 C40 108.41(15) yes
O12 C41 C42 102.01(15) yes
C31 C41 C40 110.94(16) yes
C31 C41 C42 112.88(16) yes
C40 C41 C42 113.77(14) yes
C41 C42 C43 129.33(18) yes
C41 C42 C47 109.56(16) yes
C43 C42 C47 121.10(19) yes
C42 C43 C44 117.5(2) yes
C43 C44 C45 121.3(2) yes
C44 C45 C46 120.7(2) yes
C45 C46 C47 117.7(2) yes
C42 C47 C46 121.72(19) yes
C42 C47 C48 108.62(18) yes
C46 C47 C48 129.58(19) yes
O12 C48 O13 121.7(2) yes
O12 C48 C47 108.34(16) yes
O13 C48 C47 130.0(2) yes
N11 C49 C50 113.54(17) yes
N11 C51 C52 113.52(17) yes
O91 C93 C94 108.3(4) yes
C192 C191 C292 39.2(9) yes
O91 C192 C191 106.8(3) yes
O91 C192 C292 67.4(11) yes
C191 C192 C292 76.4(14) yes
O91 C292 C191 102.0(18) yes
O91 C292 C192 69.8(12) yes
C191 C292 C192 64.3(13) yes

loop_
_geom_bond_atom_site_label_1
_geom_bond_atom_site_label_2
_geom_bond_distance
_geom_bond_publ_flag
O1 C6 1.388(2) yes
O1 C7 1.376(3) yes
O2 C11 1.493(2) yes
O2 C18 1.373(2) yes
O3 C18 1.205(2) yes
O11 C36 1.386(3) yes
O11 C37 1.377(2) yes
O12 C41 1.497(2) yes
O12 C48 1.365(3) yes
O13 C48 1.209(3) yes
O91 C93 1.401(5) yes
O91 C192 1.448(5) yes
O91 C292 1.42(2) yes
N1 C4 1.385(3) yes
N1 C19 1.467(3) yes
N1 C21 1.456(3) yes
N11 C34 1.381(3) yes
N11 C49 1.466(3) yes
N11 C51 1.463(3) yes
C1 C2 1.401(3) yes
C1 C6 1.386(3) yes
C1 C11 1.505(3) yes
C2 C3 1.383(3) yes
C3 C4 1.420(3) yes
C4 C5 1.402(3) yes
C5 C6 1.396(3) yes
C7 C8 1.393(3) yes
C7 C10 1.398(3) yes
C8 C37 1.390(3) yes
C9 C10 1.396(3) yes
C9 C40 1.395(3) yes
C10 C11 1.510(3) yes
C11 C12 1.520(3) yes
C12 C13 1.394(3) yes
C12 C17 1.378(3) yes
C13 C14 1.391(3) yes
C14 C15 1.399(3) yes
C15 C16 1.385(3) yes
C16 C17 1.397(3) yes
C17 C18 1.471(3) yes
C19 C20 1.530(3) yes
C21 C22 1.523(3) yes
C31 C32 1.408(3) yes
C31 C36 1.391(3) yes
C31 C41 1.505(3) yes
C32 C33 1.377(3) yes
C33 C34 1.413(3) yes
C34 C35 1.410(3) yes
C35 C36 1.393(3) yes
C37 C40 1.396(3) yes
C40 C41 1.505(3) yes
C41 C42 1.520(3) yes
C42 C43 1.380(3) yes
C42 C47 1.382(3) yes
C43 C44 1.401(3) yes
C44 C45 1.397(3) yes
C45 C46 1.379(3) yes
C46 C47 1.395(3) yes
C47 C48 1.474(3) yes
C49 C50 1.526(3) yes
C51 C52 1.525(3) yes
C93 C94 1.526(7) yes
C191 C192 1.492(5) yes
C191 C292 1.61(3) yes
C192 C292 1.05(2) yes

loop_
_platon_squeeze_void_nr
_platon_squeeze_void_average_x
_platon_squeeze_void_average_y
_platon_squeeze_void_average_z
_platon_squeeze_void_volume
_platon_squeeze_void_count_electrons
_platon_squeeze_void_content
1 -0.034 0.500 0.000 338 30 ' '
2 0.046 0.000 0.500 338 30 ' '
